data_4037658
loop_
_publ_author_name
'Zhang, Xingyu'
'Feng, Manli'
'Yang, Gaosheng'
'Chai, Zhuo'

_publ_section_title
;
 Sc(OTf)3-Catalyzed Chemodivergent Annulations of \g-Butyrolactone Fused
 Cyclopropanes with Anthranils.
;
_journal_name_full 'The Journal of organic chemistry'
_journal_paper_doi 10.1021/acs.joc.9b02444
_journal_year 2019
_chemical_absolute_configuration ad
_chemical_formula_sum 'C33 H26 Cl N O5'
_chemical_formula_weight 552.00
_space_group_crystal_system monoclinic
_space_group_IT_number 4
_space_group_name_Hall 'P 2yb'
_space_group_name_H-M_alt 'P 1 21 1'
_atom_sites_solution_hydrogens geom
_audit_creation_method SHELXL-2018/1
_cell_angle_alpha 90
_cell_angle_beta 102.2960(10)
_cell_angle_gamma 90
_cell_formula_units_Z 2
_cell_length_a 11.3905(2)
_cell_length_b 6.8267(2)
_cell_length_c 18.0192(4)
_cell_measurement_reflns_used 9950
_cell_measurement_temperature 273(2)
_cell_measurement_theta_max 67.89
_cell_measurement_theta_min 2.51
_cell_volume 1369.02(6)
_computing_cell_refinement 'Bruker SAINT'
_computing_data_collection 'Bruker APEX2'
_computing_data_reduction 'Bruker SAINT'
_computing_molecular_graphics 'Bruker SHELXTL'
_computing_publication_material 'Bruker SHELXTL'
_computing_structure_refinement 'SHELXL-2018/1 (Sheldrick, 2018)'
_computing_structure_solution 'SHELXT 2014/5 (Sheldrick, 2014)'
_diffrn_ambient_temperature 273(2)
_diffrn_measured_fraction_theta_full 0.999
_diffrn_measured_fraction_theta_max 0.990
_diffrn_measurement_device_type 'Bruker APEX-II CCD'
_diffrn_measurement_method '\f and \w scans'
_diffrn_radiation_type CuK\a
_diffrn_radiation_wavelength 1.54178
_diffrn_reflns_av_R_equivalents 0.0680
_diffrn_reflns_av_unetI/netI 0.0372
_diffrn_reflns_Laue_measured_fraction_full 0.999
_diffrn_reflns_Laue_measured_fraction_max 0.990
_diffrn_reflns_limit_h_max 13
_diffrn_reflns_limit_h_min -13
_diffrn_reflns_limit_k_max 8
_diffrn_reflns_limit_k_min -8
_diffrn_reflns_limit_l_max 21
_diffrn_reflns_limit_l_min -21
_diffrn_reflns_number 36346
_diffrn_reflns_point_group_measured_fraction_full 0.997
_diffrn_reflns_point_group_measured_fraction_max 0.987
_diffrn_reflns_theta_full 67.679
_diffrn_reflns_theta_max 68.181
_diffrn_reflns_theta_min 2.510
_exptl_absorpt_coefficient_mu 1.595
_exptl_crystal_colour yellow
_exptl_crystal_density_diffrn 1.339
_exptl_crystal_description block
_exptl_crystal_F_000 576
_exptl_crystal_size_max 0.210
_exptl_crystal_size_mid 0.200
_exptl_crystal_size_min 0.190
_exptl_transmission_factor_max 0.7531
_exptl_transmission_factor_min 0.1808
_refine_diff_density_max 0.144
_refine_diff_density_min -0.240
_refine_diff_density_rms 0.040
_refine_ls_abs_structure_details
;
 Flack x determined using 1650 quotients [(I+)-(I-)]/[(I+)+(I-)]
 (Parsons, Flack and Wagner, Acta Cryst. B69 (2013) 249-259).
;
_refine_ls_abs_structure_Flack 0.181(8)
_refine_ls_extinction_method none
_refine_ls_goodness_of_fit_ref 1.099
_refine_ls_hydrogen_treatment constr
_refine_ls_matrix_type full
_refine_ls_number_parameters 362
_refine_ls_number_reflns 4950
_refine_ls_number_restraints 1
_refine_ls_restrained_S_all 1.099
_refine_ls_R_factor_all 0.0496
_refine_ls_R_factor_gt 0.0371
_refine_ls_shift/su_max 0.000
_refine_ls_shift/su_mean 0.000
_refine_ls_structure_factor_coef Fsqd
_refine_ls_weighting_details 'w=1/[\s^2^(Fo^2^)+(0.0160P)^2^+0.3834P] where P=(Fo^2^+2Fc^2^)/3'
_refine_ls_weighting_scheme calc
_refine_ls_wR_factor_gt 0.0708
_refine_ls_wR_factor_ref 0.0760
_reflns_Friedel_coverage 0.828
_reflns_Friedel_fraction_full 0.996
_reflns_Friedel_fraction_max 0.983
_reflns_number_gt 4213
_reflns_number_total 4950
_reflns_threshold_expression 'I > 2\s(I)'
_cod_data_source_file jo9b02444_si_003.cif
_cod_data_source_block cu_20180131a_0m_a
_cod_original_sg_symbol_H-M 'P 21'
_cod_database_code 4037658
_shelx_shelxl_version_number 2018/1
_shelx_space_group_comment
;
The symmetry employed for this shelxl refinement is uniquely defined
by the following loop, which should always be used as a source of
symmetry information in preference to the above space-group names.
They are only intended as comments.
;
_shelx_estimated_absorpt_t_min 0.731
_shelx_estimated_absorpt_t_max 0.751

loop_
_space_group_symop_operation_xyz
'x, y, z'
'-x, y+1/2, -z'

loop_
_atom_site_label
_atom_site_type_symbol
_atom_site_fract_x
_atom_site_fract_y
_atom_site_fract_z
_atom_site_U_iso_or_equiv
_atom_site_adp_type
_atom_site_occupancy
_atom_site_site_symmetry_order
_atom_site_calc_flag
_atom_site_refinement_flags_posn
_atom_site_refinement_flags_adp
Cl1 Cl 0.38722(7) 0.69363(14) 0.58652(4) 0.0459(2) Uani 1 1 d . .
O3 O 0.38346(19) 0.3920(3) 0.22748(12) 0.0399(6) Uani 1 1 d . .
O5 O 0.04599(19) 0.6016(4) 0.24712(14) 0.0531(7) Uani 1 1 d . .
O1 O 0.76950(18) 0.7465(5) 0.38008(12) 0.0559(8) Uani 1 1 d . .
O2 O 0.3228(3) 0.1264(4) 0.28060(16) 0.0581(7) Uani 1 1 d . .
O4 O 0.0726(2) 0.3108(4) 0.19487(15) 0.0601(7) Uani 1 1 d . .
N1 N 0.5546(2) 0.6804(5) 0.29901(12) 0.0391(7) Uani 1 1 d . .
H1 H 0.629091 0.658446 0.299564 0.047 Uiso 1 1 calc R U
C12 C 0.3943(2) 0.6615(5) 0.36584(15) 0.0296(7) Uani 1 1 d . .
C14 C 0.3002(3) 0.6378(5) 0.29251(16) 0.0314(7) Uani 1 1 d . .
H14 H 0.245507 0.750236 0.284219 0.038 Uiso 1 1 calc R U
C13 C 0.5177(2) 0.6813(5) 0.36577(15) 0.0312(7) Uani 1 1 d . .
C9 C 0.5597(2) 0.6998(6) 0.50374(15) 0.0333(6) Uani 1 1 d . .
H9 H 0.614101 0.711879 0.549993 0.040 Uiso 1 1 calc R U
C11 C 0.3575(3) 0.6630(5) 0.43400(16) 0.0330(7) Uani 1 1 d . .
H11 H 0.276240 0.649263 0.433894 0.040 Uiso 1 1 calc R U
C10 C 0.4388(3) 0.6843(5) 0.50259(15) 0.0326(7) Uani 1 1 d . .
C18 C 0.1073(3) 0.4411(6) 0.23826(19) 0.0440(9) Uani 1 1 d . .
C1 C 0.8235(3) 0.7252(5) 0.51131(16) 0.0355(8) Uani 1 1 d . .
C8 C 0.6019(2) 0.6975(6) 0.43643(15) 0.0319(6) Uani 1 1 d . .
C7 C 0.7315(3) 0.7242(5) 0.43813(16) 0.0364(8) Uani 1 1 d . .
C15 C 0.3554(3) 0.6018(5) 0.22247(17) 0.0334(7) Uani 1 1 d . .
C22 C 0.2688(3) 0.6469(5) 0.14722(16) 0.0372(8) Uani 1 1 d . .
C17 C 0.2303(3) 0.4454(5) 0.29269(18) 0.0361(8) Uani 1 1 d . .
H17 H 0.221455 0.415215 0.344393 0.043 Uiso 1 1 calc R U
C21 C 0.3130(3) 0.2997(6) 0.2680(2) 0.0419(9) Uani 1 1 d . .
C23 C 0.2474(3) 0.5109(6) 0.08873(19) 0.0495(10) Uani 1 1 d . .
H23 H 0.283376 0.387998 0.095572 0.059 Uiso 1 1 calc R U
C16 C 0.4731(2) 0.7153(6) 0.22690(15) 0.0359(7) Uani 1 1 d . .
H16 H 0.453308 0.855129 0.224352 0.043 Uiso 1 1 calc R U
C28 C 0.5356(3) 0.6713(7) 0.16294(16) 0.0441(9) Uani 1 1 d . .
C2 C 0.8312(3) 0.5745(6) 0.56367(19) 0.0461(9) Uani 1 1 d . .
H2 H 0.771642 0.479005 0.557236 0.055 Uiso 1 1 calc R U
C6 C 0.9103(3) 0.8692(6) 0.52277(19) 0.0463(9) Uani 1 1 d . .
H6 H 0.905933 0.971339 0.488125 0.056 Uiso 1 1 calc R U
C3 C 0.9272(3) 0.5649(6) 0.6257(2) 0.0561(11) Uani 1 1 d . .
H3 H 0.933743 0.461176 0.659758 0.067 Uiso 1 1 calc R U
C29 C 0.5946(3) 0.4953(7) 0.1594(2) 0.0577(11) Uani 1 1 d . .
H29 H 0.596797 0.401618 0.197152 0.069 Uiso 1 1 calc R U
C5 C 1.0044(3) 0.8618(7) 0.5860(2) 0.0576(11) Uani 1 1 d . .
H5 H 1.062000 0.960527 0.594232 0.069 Uiso 1 1 calc R U
C27 C 0.2139(3) 0.8282(6) 0.1359(2) 0.0475(9) Uani 1 1 d . .
H27 H 0.227755 0.920245 0.174854 0.057 Uiso 1 1 calc R U
C25 C 0.1175(3) 0.7382(8) 0.0091(2) 0.0660(14) Uani 1 1 d . .
H25 H 0.066571 0.768657 -0.037076 0.079 Uiso 1 1 calc R U
C26 C 0.1385(3) 0.8742(7) 0.0673(2) 0.0605(11) Uani 1 1 d . .
H26 H 0.101904 0.996545 0.060346 0.073 Uiso 1 1 calc R U
C24 C 0.1719(4) 0.5590(8) 0.0197(2) 0.0639(13) Uani 1 1 d . .
H24 H 0.158351 0.468108 -0.019670 0.077 Uiso 1 1 calc R U
C4 C 1.0125(3) 0.7102(8) 0.63617(18) 0.0570(11) Uani 1 1 d . .
H4 H 1.076440 0.705244 0.677932 0.068 Uiso 1 1 calc R U
C33 C 0.5337(3) 0.8096(8) 0.1067(2) 0.0654(13) Uani 1 1 d . .
H33 H 0.494421 0.928276 0.108804 0.078 Uiso 1 1 calc R U
C31 C 0.6472(4) 0.5980(11) 0.0433(3) 0.093(2) Uani 1 1 d . .
H31 H 0.684068 0.572854 0.002972 0.112 Uiso 1 1 calc R U
C20 C -0.1186(4) 0.8164(8) 0.2065(3) 0.0837(16) Uani 1 1 d . .
H20A H -0.120847 0.834198 0.259022 0.126 Uiso 1 1 calc R U
H20B H -0.198202 0.830279 0.175916 0.126 Uiso 1 1 calc R U
H20C H -0.066864 0.913130 0.191703 0.126 Uiso 1 1 calc R U
C30 C 0.6504(4) 0.4591(9) 0.0994(3) 0.0806(17) Uani 1 1 d . .
H30 H 0.690080 0.340946 0.097008 0.097 Uiso 1 1 calc R U
C19 C -0.0724(3) 0.6191(7) 0.1955(3) 0.0738(14) Uani 1 1 d . .
H19A H -0.126712 0.519852 0.207167 0.089 Uiso 1 1 calc R U
H19B H -0.065063 0.602123 0.143233 0.089 Uiso 1 1 calc R U
C32 C 0.5898(4) 0.7725(11) 0.0471(2) 0.093(2) Uani 1 1 d . .
H32 H 0.588513 0.866538 0.009557 0.112 Uiso 1 1 calc R U

loop_
_atom_site_aniso_label
_atom_site_aniso_U_11
_atom_site_aniso_U_22
_atom_site_aniso_U_33
_atom_site_aniso_U_23
_atom_site_aniso_U_13
_atom_site_aniso_U_12
Cl1 0.0561(5) 0.0485(5) 0.0359(4) -0.0065(4) 0.0158(3) -0.0056(5)
O3 0.0398(12) 0.0386(15) 0.0403(12) -0.0058(11) 0.0059(10) 0.0036(11)
O5 0.0266(11) 0.0624(18) 0.0627(16) -0.0070(13) -0.0075(11) 0.0008(12)
O1 0.0323(11) 0.099(3) 0.0354(12) -0.0004(14) 0.0044(9) -0.0024(13)
O2 0.0679(17) 0.0369(17) 0.0656(18) -0.0023(13) 0.0056(14) 0.0008(14)
O4 0.0518(15) 0.066(2) 0.0546(16) -0.0154(15) -0.0051(12) -0.0165(14)
N1 0.0256(11) 0.060(2) 0.0296(12) -0.0020(15) 0.0026(9) 0.0007(15)
C12 0.0284(14) 0.0280(19) 0.0306(14) -0.0015(13) 0.0020(11) 0.0012(13)
C14 0.0272(14) 0.035(2) 0.0304(15) -0.0016(13) 0.0023(12) -0.0001(13)
C13 0.0320(14) 0.0299(18) 0.0298(14) -0.0025(15) 0.0022(11) -0.0006(15)
C9 0.0368(15) 0.0298(17) 0.0305(14) -0.0044(17) 0.0005(11) -0.0018(16)
C11 0.0306(14) 0.030(2) 0.0376(15) -0.0038(14) 0.0058(12) -0.0018(14)
C10 0.0426(16) 0.0260(18) 0.0301(14) -0.0047(15) 0.0096(12) -0.0033(16)
C18 0.0354(18) 0.056(3) 0.0385(18) 0.0012(18) 0.0022(15) -0.0099(18)
C1 0.0298(14) 0.042(2) 0.0338(15) -0.0034(16) 0.0042(12) 0.0003(15)
C8 0.0298(14) 0.0325(18) 0.0314(14) -0.0028(17) 0.0020(11) -0.0014(16)
C7 0.0318(15) 0.041(2) 0.0337(15) -0.0029(16) 0.0015(12) 0.0017(15)
C15 0.0308(16) 0.0355(19) 0.0317(16) -0.0005(14) 0.0019(13) 0.0034(15)
C22 0.0283(15) 0.051(3) 0.0301(15) -0.0017(15) 0.0020(12) -0.0053(15)
C17 0.0312(16) 0.041(2) 0.0332(16) -0.0019(15) 0.0006(13) -0.0043(15)
C21 0.0412(19) 0.042(2) 0.0374(19) -0.0051(17) -0.0038(15) -0.0002(18)
C23 0.043(2) 0.066(3) 0.0368(18) -0.0078(19) 0.0021(16) -0.0023(19)
C16 0.0298(14) 0.046(2) 0.0299(14) -0.0003(17) 0.0009(11) 0.0007(16)
C28 0.0270(14) 0.073(3) 0.0296(15) -0.0026(19) 0.0004(12) -0.0030(19)
C2 0.0390(18) 0.045(2) 0.049(2) 0.0020(17) -0.0015(16) -0.0024(17)
C6 0.0409(19) 0.057(3) 0.0397(18) 0.0013(17) 0.0059(15) -0.0110(18)
C3 0.048(2) 0.067(3) 0.048(2) 0.013(2) -0.0013(18) 0.007(2)
C29 0.040(2) 0.079(3) 0.054(2) -0.019(2) 0.0107(18) -0.004(2)
C5 0.0391(19) 0.080(3) 0.051(2) -0.009(2) 0.0041(17) -0.023(2)
C27 0.0394(18) 0.056(3) 0.0417(19) 0.0052(18) -0.0033(15) -0.0005(18)
C25 0.042(2) 0.106(5) 0.041(2) 0.018(2) -0.0109(16) -0.009(2)
C26 0.045(2) 0.073(3) 0.055(2) 0.020(2) -0.0077(18) 0.001(2)
C24 0.052(2) 0.099(4) 0.036(2) -0.013(2) -0.0025(17) -0.011(2)
C4 0.0363(18) 0.091(3) 0.0385(17) -0.005(3) -0.0027(14) -0.003(2)
C33 0.0374(19) 0.117(4) 0.042(2) 0.019(2) 0.0088(16) 0.006(2)
C31 0.045(3) 0.195(7) 0.042(2) -0.030(3) 0.013(2) -0.009(4)
C20 0.047(2) 0.103(4) 0.087(3) -0.011(3) -0.017(2) 0.014(3)
C30 0.044(2) 0.120(5) 0.079(3) -0.051(3) 0.017(2) -0.008(3)
C19 0.036(2) 0.086(4) 0.084(3) -0.008(3) -0.023(2) 0.000(2)
C32 0.047(2) 0.193(8) 0.041(2) 0.025(3) 0.012(2) 0.001(3)

loop_
_atom_type_symbol
_atom_type_description
_atom_type_scat_dispersion_real
_atom_type_scat_dispersion_imag
_atom_type_scat_source
C C 0.0181 0.0091 'International Tables Vol C Tables 4.2.6.8 and 6.1.1.4'
H H 0.0000 0.0000 'International Tables Vol C Tables 4.2.6.8 and 6.1.1.4'
N N 0.0311 0.0180 'International Tables Vol C Tables 4.2.6.8 and 6.1.1.4'
O O 0.0492 0.0322 'International Tables Vol C Tables 4.2.6.8 and 6.1.1.4'
Cl Cl 0.3639 0.7018 'International Tables Vol C Tables 4.2.6.8 and 6.1.1.4'

loop_
_geom_angle_atom_site_label_1
_geom_angle_atom_site_label_2
_geom_angle_atom_site_label_3
_geom_angle
C21 O3 C15 110.0(3)
C18 O5 C19 115.2(3)
C13 N1 C16 122.4(2)
C13 N1 H1 118.8
C16 N1 H1 118.8
C11 C12 C13 119.4(2)
C11 C12 C14 118.8(2)
C13 C12 C14 121.8(2)
C12 C14 C17 111.0(3)
C12 C14 C15 113.1(2)
C17 C14 C15 99.6(2)
C12 C14 H14 110.9
C17 C14 H14 110.9
C15 C14 H14 110.9
N1 C13 C12 119.8(2)
N1 C13 C8 121.1(2)
C12 C13 C8 119.1(2)
C10 C9 C8 120.9(2)
C10 C9 H9 119.5
C8 C9 H9 119.5
C12 C11 C10 121.5(3)
C12 C11 H11 119.2
C10 C11 H11 119.2
C9 C10 C11 119.9(3)
C9 C10 Cl1 120.5(2)
C11 C10 Cl1 119.6(2)
O4 C18 O5 125.8(3)
O4 C18 C17 124.3(4)
O5 C18 C17 109.9(3)
C6 C1 C2 119.2(3)
C6 C1 C7 118.7(3)
C2 C1 C7 121.8(3)
C9 C8 C13 119.1(2)
C9 C8 C7 120.4(2)
C13 C8 C7 120.4(2)
O1 C7 C8 122.0(3)
O1 C7 C1 116.3(3)
C8 C7 C1 121.7(3)
O3 C15 C22 110.0(3)
O3 C15 C16 108.3(2)
C22 C15 C16 109.6(3)
O3 C15 C14 103.1(2)
C22 C15 C14 113.2(2)
C16 C15 C14 112.3(2)
C27 C22 C23 119.1(3)
C27 C22 C15 119.8(3)
C23 C22 C15 121.0(3)
C21 C17 C18 110.1(3)
C21 C17 C14 102.0(3)
C18 C17 C14 114.8(3)
C21 C17 H17 109.9
C18 C17 H17 109.9
C14 C17 H17 109.9
O2 C21 O3 121.2(4)
O2 C21 C17 129.3(4)
O3 C21 C17 109.5(3)
C22 C23 C24 119.7(4)
C22 C23 H23 120.1
C24 C23 H23 120.1
N1 C16 C28 109.7(2)
N1 C16 C15 110.5(3)
C28 C16 C15 114.1(3)
N1 C16 H16 107.4
C28 C16 H16 107.4
C15 C16 H16 107.4
C33 C28 C29 119.4(4)
C33 C28 C16 119.2(4)
C29 C28 C16 121.4(4)
C1 C2 C3 120.5(3)
C1 C2 H2 119.8
C3 C2 H2 119.8
C1 C6 C5 120.0(4)
C1 C6 H6 120.0
C5 C6 H6 120.0
C4 C3 C2 119.3(4)
C4 C3 H3 120.3
C2 C3 H3 120.3
C28 C29 C30 119.8(5)
C28 C29 H29 120.1
C30 C29 H29 120.1
C4 C5 C6 120.2(4)
C4 C5 H5 119.9
C6 C5 H5 119.9
C26 C27 C22 120.7(4)
C26 C27 H27 119.7
C22 C27 H27 119.7
C24 C25 C26 119.6(4)
C24 C25 H25 120.2
C26 C25 H25 120.2
C27 C26 C25 120.0(4)
C27 C26 H26 120.0
C25 C26 H26 120.0
C25 C24 C23 120.8(4)
C25 C24 H24 119.6
C23 C24 H24 119.6
C5 C4 C3 120.8(3)
C5 C4 H4 119.6
C3 C4 H4 119.6
C28 C33 C32 120.4(5)
C28 C33 H33 119.8
C32 C33 H33 119.8
C32 C31 C30 120.0(4)
C32 C31 H31 120.0
C30 C31 H31 120.0
C19 C20 H20A 109.5
C19 C20 H20B 109.5
H20A C20 H20B 109.5
C19 C20 H20C 109.5
H20A C20 H20C 109.5
H20B C20 H20C 109.5
C31 C30 C29 120.2(5)
C31 C30 H30 119.9
C29 C30 H30 119.9
O5 C19 C20 107.1(3)
O5 C19 H19A 110.3
C20 C19 H19A 110.3
O5 C19 H19B 110.3
C20 C19 H19B 110.3
H19A C19 H19B 108.5
C31 C32 C33 120.1(5)
C31 C32 H32 119.9
C33 C32 H32 119.9

loop_
_geom_bond_atom_site_label_1
_geom_bond_atom_site_label_2
_geom_bond_distance
Cl1 C10 1.737(3)
O3 C21 1.351(4)
O3 C15 1.466(4)
O5 C18 1.327(4)
O5 C19 1.471(4)
O1 C7 1.224(4)
O2 C21 1.205(4)
O4 C18 1.195(4)
N1 C13 1.356(3)
N1 C16 1.446(3)
N1 H1 0.8600
C12 C11 1.380(4)
C12 C13 1.412(4)
C12 C14 1.522(4)
C14 C17 1.537(5)
C14 C15 1.545(4)
C14 H14 0.9800
C13 C8 1.426(3)
C9 C10 1.377(4)
C9 C8 1.396(4)
C9 H9 0.9300
C11 C10 1.385(4)
C11 H11 0.9300
C18 C17 1.530(4)
C1 C6 1.379(5)
C1 C2 1.386(5)
C1 C7 1.499(4)
C8 C7 1.481(4)
C15 C22 1.529(4)
C15 C16 1.535(4)
C22 C27 1.383(5)
C22 C23 1.387(5)
C17 C21 1.501(5)
C17 H17 0.9800
C23 C24 1.393(5)
C23 H23 0.9300
C16 C28 1.508(4)
C16 H16 0.9800
C28 C33 1.383(5)
C28 C29 1.384(6)
C2 C3 1.389(5)
C2 H2 0.9300
C6 C5 1.389(5)
C6 H6 0.9300
C3 C4 1.372(6)
C3 H3 0.9300
C29 C30 1.388(6)
C29 H29 0.9300
C5 C4 1.364(6)
C5 H5 0.9300
C27 C26 1.382(5)
C27 H27 0.9300
C25 C24 1.367(7)
C25 C26 1.383(6)
C25 H25 0.9300
C26 H26 0.9300
C24 H24 0.9300
C4 H4 0.9300
C33 C32 1.385(6)
C33 H33 0.9300
C31 C32 1.368(8)
C31 C30 1.381(8)
C31 H31 0.9300
C20 C19 1.475(6)
C20 H20A 0.9600
C20 H20B 0.9600
C20 H20C 0.9600
C30 H30 0.9300
C19 H19A 0.9700
C19 H19B 0.9700
C32 H32 0.9300
